data_1505039
loop_
_publ_author_name
'Schmid, Wolfgang F.'
'John, Roland O.'
'M\"uhlgassner, Gerhard'
'Heffeter, Petra'
'Jakupec, Michael A.'
'Galanski, Markus'
'Berger, Walter'
'Arion, Vladimir B.'
'Keppler, Bernhard K.'

_publ_section_title
;
 Metal-based paullones as putative CDK inhibitors for antitumor
 chemotherapy.
;
_journal_issue 25
_journal_name_full 'Journal of medicinal chemistry'
_journal_page_first 6343
_journal_page_last 6355
_journal_paper_doi 10.1021/jm701042w
_journal_volume 50
_journal_year 2007
_chemical_formula_sum 'C36 H43 Cl2 N5 O4 Ru'
_chemical_formula_weight 781.72
_chemical_name_systematic
; 
(hapto^6^-p-Cymene){9-nitro-6-[(alpha-picolyl-kappaN)imino-kappaN]-7,12-
dihydroindolo[3,2-d][1]benzazepine}chlororuthenium(II) chloride
diethanol solvate
;
_space_group_IT_number 2
_symmetry_cell_setting triclinic
_symmetry_space_group_name_Hall '-P 1'
_symmetry_space_group_name_H-M 'P -1'
_atom_sites_solution_hydrogens geom
_atom_sites_solution_primary direct
_atom_sites_solution_secondary difmap
_audit_creation_method SHELXL-97
_cell_angle_alpha 95.421(2)
_cell_angle_beta 108.122(2)
_cell_angle_gamma 118.054(2)
_cell_formula_units_Z 2
_cell_length_a 12.2485(4)
_cell_length_b 12.6418(5)
_cell_length_c 14.3132(5)
_cell_measurement_temperature 100(2)
_cell_volume 1780.65(12)
_computing_structure_refinement 'SHELXL-97 (Sheldrick, 1997)'
_computing_structure_solution 'SHELXS-97 (Sheldrick, 1990)'
_diffrn_ambient_temperature 100(2)
_diffrn_measured_fraction_theta_full 0.994
_diffrn_measured_fraction_theta_max 0.994
_diffrn_radiation_monochromator graphite
_diffrn_radiation_source 'fine-focus sealed tube'
_diffrn_radiation_type MoK\a
_diffrn_radiation_wavelength 0.71073
_diffrn_reflns_av_R_equivalents 0.0512
_diffrn_reflns_av_sigmaI/netI 0.0275
_diffrn_reflns_limit_h_max 15
_diffrn_reflns_limit_h_min -15
_diffrn_reflns_limit_k_max 15
_diffrn_reflns_limit_k_min -15
_diffrn_reflns_limit_l_max 17
_diffrn_reflns_limit_l_min -17
_diffrn_reflns_number 72958
_diffrn_reflns_theta_full 26.00
_diffrn_reflns_theta_max 26.00
_diffrn_reflns_theta_min 2.66
_exptl_absorpt_coefficient_mu 0.636
_exptl_absorpt_correction_T_max 0.8833
_exptl_absorpt_correction_T_min 0.8420
_exptl_absorpt_correction_type multi-scan
_exptl_absorpt_process_details SADABS
_exptl_crystal_colour yellow
_exptl_crystal_density_diffrn 1.458
_exptl_crystal_density_method 'not measured'
_exptl_crystal_description block
_exptl_crystal_F_000 808
_exptl_crystal_size_max 0.28
_exptl_crystal_size_mid 0.20
_exptl_crystal_size_min 0.20
_refine_diff_density_max 0.808
_refine_diff_density_min -0.708
_refine_diff_density_rms 0.069
_refine_ls_extinction_method none
_refine_ls_goodness_of_fit_ref 1.069
_refine_ls_hydrogen_treatment constr
_refine_ls_matrix_type full
_refine_ls_number_parameters 428
_refine_ls_number_reflns 6977
_refine_ls_number_restraints 6
_refine_ls_restrained_S_all 1.074
_refine_ls_R_factor_all 0.0334
_refine_ls_R_factor_gt 0.0280
_refine_ls_shift/su_max 0.001
_refine_ls_shift/su_mean 0.000
_refine_ls_structure_factor_coef Fsqd
_refine_ls_weighting_details 'calc w=1/[\s^2^(Fo^2^)+(0.0327P)^2^+1.5055P] where P=(Fo^2^+2Fc^2^)/3'
_refine_ls_weighting_scheme calc
_refine_ls_wR_factor_gt 0.0682
_refine_ls_wR_factor_ref 0.0711
_reflns_number_gt 6223
_reflns_number_total 6977
_reflns_threshold_expression >2sigma(I)
_cod_data_source_file jm701042w-file003.cif
_cod_data_source_block wosc411(E-3a)
_cod_original_cell_volume 1780.64(11)
_cod_original_sg_symbol_H-M P-1
_cod_database_code 1505039

loop_
_symmetry_equiv_pos_as_xyz
'x, y, z'
'-x, -y, -z'

loop_
_atom_site_label
_atom_site_type_symbol
_atom_site_fract_x
_atom_site_fract_y
_atom_site_fract_z
_atom_site_U_iso_or_equiv
_atom_site_adp_type
_atom_site_occupancy
_atom_site_symmetry_multiplicity
_atom_site_calc_flag
_atom_site_refinement_flags
_atom_site_disorder_assembly
_atom_site_disorder_group
Ru1 Ru 0.788116(16) -0.062126(15) 0.178678(12) 0.01171(6) Uani 1 1 d . . .
Cl1 Cl 0.85050(5) 0.04142(5) 0.05504(4) 0.01868(12) Uani 1 1 d . . .
Cl2 Cl 0.59197(6) 0.46463(5) 0.22603(4) 0.02469(13) Uani 1 1 d . . .
N1 N 1.11645(17) 0.40794(16) 0.59429(13) 0.0158(4) Uani 1 1 d . . .
H100 H 1.2019 0.4438 0.6364 0.019 Uiso 1 1 calc R . .
N2 N 0.98077(17) 0.23529(16) 0.27643(13) 0.0163(4) Uani 1 1 d . . .
H200 H 0.9788 0.1819 0.2308 0.020 Uiso 1 1 calc R . .
N3 N 0.76297(17) 0.08140(16) 0.23261(13) 0.0126(4) Uani 1 1 d . . .
N4 N 0.58915(17) -0.12395(16) 0.08356(13) 0.0144(4) Uani 1 1 d . . .
N5 N 0.6401(2) 0.22572(18) 0.64947(15) 0.0232(4) Uani 1 1 d . . .
O1 O 0.64154(18) 0.23770(17) 0.73620(13) 0.0311(4) Uani 1 1 d . . .
O2 O 0.53553(17) 0.17324(17) 0.57112(14) 0.0332(4) Uani 1 1 d . . .
O3 O 0.51759(17) 0.21618(16) 0.28521(14) 0.0287(4) Uani 1 1 d . . .
H300 H 0.5329 0.2800 0.2650 0.043 Uiso 1 1 calc R . .
C1 C 0.7691(2) 0.2759(2) 0.63886(17) 0.0186(5) Uani 1 1 d . . .
C2 C 0.8879(2) 0.3285(2) 0.72843(17) 0.0208(5) Uani 1 1 d . . .
H2A H 0.8837 0.3322 0.7937 0.025 Uiso 1 1 calc R . .
C3 C 1.0104(2) 0.3749(2) 0.72090(17) 0.0201(5) Uani 1 1 d . . .
H3 H 1.0921 0.4099 0.7803 0.024 Uiso 1 1 calc R . .
C4 C 1.0108(2) 0.36876(19) 0.62283(16) 0.0158(4) Uani 1 1 d . . .
C5 C 1.0681(2) 0.38245(19) 0.48833(16) 0.0145(4) Uani 1 1 d . . .
C6 C 1.1564(2) 0.41208(19) 0.43437(16) 0.0147(4) Uani 1 1 d . . .
C7 C 1.2931(2) 0.5082(2) 0.48436(17) 0.0183(5) Uani 1 1 d . . .
H7 H 1.3253 0.5567 0.5525 0.022 Uiso 1 1 calc R . .
C8 C 1.3819(2) 0.5342(2) 0.43745(18) 0.0216(5) Uani 1 1 d . . .
H8 H 1.4741 0.5994 0.4733 0.026 Uiso 1 1 calc R . .
C9 C 1.3358(2) 0.4648(2) 0.33776(19) 0.0242(5) Uani 1 1 d . . .
H9 H 1.3967 0.4819 0.3052 0.029 Uiso 1 1 calc R . .
C10 C 1.2015(2) 0.3709(2) 0.28585(18) 0.0210(5) Uani 1 1 d . . .
H10 H 1.1702 0.3245 0.2172 0.025 Uiso 1 1 calc R . .
C11 C 1.1106(2) 0.34291(19) 0.33291(16) 0.0154(4) Uani 1 1 d . . .
C12 C 0.8580(2) 0.19802(19) 0.27890(15) 0.0140(4) Uani 1 1 d . . .
C13 C 0.6215(2) 0.03400(19) 0.21628(16) 0.0142(4) Uani 1 1 d . . .
H13A H 0.6033 0.1024 0.2139 0.017 Uiso 1 1 calc R . .
H13B H 0.6035 0.0008 0.2733 0.017 Uiso 1 1 calc R . .
C14 C 0.5323(2) -0.06791(19) 0.11652(15) 0.0136(4) Uani 1 1 d . . .
C15 C 0.4000(2) -0.1032(2) 0.06148(16) 0.0164(4) Uani 1 1 d . . .
H15 H 0.3617 -0.0624 0.0859 0.020 Uiso 1 1 calc R . .
C16 C 0.3236(2) -0.1989(2) -0.02986(16) 0.0189(5) Uani 1 1 d . . .
H16 H 0.2318 -0.2256 -0.0682 0.023 Uiso 1 1 calc R . .
C17 C 0.3828(2) -0.2546(2) -0.06430(16) 0.0196(5) Uani 1 1 d . . .
H17 H 0.3325 -0.3198 -0.1270 0.024 Uiso 1 1 calc R . .
C18 C 0.5159(2) -0.2146(2) -0.00659(16) 0.0176(5) Uani 1 1 d . . .
H18 H 0.5570 -0.2519 -0.0311 0.021 Uiso 1 1 calc R . .
C19 C 0.8452(2) 0.29419(19) 0.33655(16) 0.0151(4) Uani 1 1 d . . .
H19A H 0.7494 0.2599 0.3252 0.018 Uiso 1 1 calc R . .
H19B H 0.8763 0.3694 0.3119 0.018 Uiso 1 1 calc R . .
C20 C 0.9302(2) 0.32841(19) 0.44868(16) 0.0144(4) Uani 1 1 d . . .
C21 C 0.8904(2) 0.31720(18) 0.53254(16) 0.0144(4) Uani 1 1 d . . .
C22 C 0.7662(2) 0.26898(19) 0.54123(17) 0.0160(4) Uani 1 1 d . . .
H22 H 0.6836 0.2331 0.4825 0.019 Uiso 1 1 calc R . .
C23 C 0.9181(2) -0.1395(2) 0.17431(17) 0.0183(5) Uani 1 1 d . . .
C24 C 0.9861(2) -0.0355(2) 0.26375(16) 0.0173(4) Uani 1 1 d . . .
H24 H 1.0741 0.0327 0.2779 0.021 Uiso 1 1 calc R . .
C25 C 0.9238(2) -0.0334(2) 0.33066(16) 0.0149(4) Uani 1 1 d . . .
H25 H 0.9706 0.0370 0.3892 0.018 Uiso 1 1 calc R . .
C26 C 0.7920(2) -0.13405(19) 0.31345(15) 0.0142(4) Uani 1 1 d . . .
C27 C 0.7250(2) -0.2338(2) 0.22299(16) 0.0161(4) Uani 1 1 d . . .
H27 H 0.6353 -0.3001 0.2070 0.019 Uiso 1 1 calc R . .
C28 C 0.7873(2) -0.2381(2) 0.15495(17) 0.0179(5) Uani 1 1 d . . .
H28 H 0.7403 -0.3081 0.0961 0.021 Uiso 1 1 calc R . .
C29 C 0.9831(2) -0.1381(2) 0.10104(18) 0.0249(5) Uani 1 1 d . . .
H29A H 1.0454 -0.1670 0.1256 0.037 Uiso 1 1 calc R . .
H29B H 1.0332 -0.0527 0.0966 0.037 Uiso 1 1 calc R . .
H29C H 0.9132 -0.1936 0.0330 0.037 Uiso 1 1 calc R . .
C30 C 0.7244(2) -0.1362(2) 0.38607(16) 0.0158(4) Uani 1 1 d . . .
H30 H 0.6268 -0.1695 0.3439 0.019 Uiso 1 1 calc R . .
C31 C 0.7842(2) -0.0077(2) 0.45856(16) 0.0184(5) Uani 1 1 d . . .
H31A H 0.7356 -0.0164 0.5032 0.028 Uiso 1 1 calc R . .
H31B H 0.7751 0.0484 0.4183 0.028 Uiso 1 1 calc R . .
H31C H 0.8801 0.0271 0.5007 0.028 Uiso 1 1 calc R . .
C32 C 0.7316(2) -0.2277(2) 0.44729(17) 0.0212(5) Uani 1 1 d . . .
H32A H 0.6879 -0.2305 0.4946 0.032 Uiso 1 1 calc R . .
H32B H 0.8265 -0.1997 0.4864 0.032 Uiso 1 1 calc R . .
H32C H 0.6851 -0.3114 0.4000 0.032 Uiso 1 1 calc R . .
C33 C 0.3850(3) 0.1550(3) 0.2828(3) 0.0382(7) Uani 1 1 d . . .
H33A H 0.3188 0.1376 0.2135 0.046 Uiso 1 1 calc R . .
H33B H 0.3790 0.2095 0.3327 0.046 Uiso 1 1 calc R . .
C34 C 0.3534(3) 0.0353(2) 0.30902(19) 0.0289(6) Uani 1 1 d . . .
H34A H 0.2622 -0.0069 0.3080 0.043 Uiso 1 1 calc R . .
H34B H 0.4192 0.0531 0.3776 0.043 Uiso 1 1 calc R . .
H34C H 0.3580 -0.0189 0.2587 0.043 Uiso 1 1 calc R . .
O4 O 0.3016(2) 0.4003(2) 0.08470(18) 0.0413(4) Uiso 0.87 1 d PD A 1
H4 H 0.3796 0.4150 0.1174 0.062 Uiso 0.87 1 calc PR A 1
C35 C 0.3071(3) 0.5155(3) 0.0848(3) 0.0413(4) Uiso 0.87 1 d PD A 1
H35A H 0.3573 0.5576 0.0438 0.050 Uiso 0.87 1 calc PR A 1
H35B H 0.3561 0.5712 0.1559 0.050 Uiso 0.87 1 calc PR A 1
C36 C 0.1702(3) 0.4929(3) 0.0413(3) 0.0413(4) Uiso 0.87 1 d PD A 1
H36A H 0.1755 0.5729 0.0426 0.062 Uiso 0.87 1 calc PR A 1
H36B H 0.1207 0.4513 0.0820 0.062 Uiso 0.87 1 calc PR A 1
H36C H 0.1227 0.4395 -0.0297 0.062 Uiso 0.87 1 calc PR A 1
O4X O 0.4626(13) 0.4926(14) 0.0210(11) 0.0413(4) Uiso 0.13 1 d PD . 2
H4X H 0.5238 0.4860 0.0635 0.062 Uiso 0.13 1 d PR . 2
C35X C 0.3552(17) 0.466(2) 0.0576(13) 0.0413(4) Uiso 0.13 1 d PD B 2
H35C H 0.3916 0.5268 0.1246 0.050 Uiso 0.13 1 calc PR B 2
H35D H 0.3141 0.3806 0.0652 0.050 Uiso 0.13 1 calc PR B 2
C36X C 0.2510(16) 0.479(2) -0.0250(16) 0.0413(4) Uiso 0.13 1 d PD B 2
H36D H 0.2144 0.5182 0.0076 0.062 Uiso 0.13 1 calc PR B 2
H36E H 0.1774 0.3960 -0.0713 0.062 Uiso 0.13 1 calc PR B 2
H36F H 0.2947 0.5312 -0.0643 0.062 Uiso 0.13 1 calc PR B 2

loop_
_atom_site_aniso_label
_atom_site_aniso_U_11
_atom_site_aniso_U_22
_atom_site_aniso_U_33
_atom_site_aniso_U_23
_atom_site_aniso_U_13
_atom_site_aniso_U_12
Ru1 0.01122(9) 0.01209(9) 0.01177(9) 0.00251(6) 0.00486(7) 0.00617(7)
Cl1 0.0225(3) 0.0227(3) 0.0175(2) 0.0089(2) 0.0123(2) 0.0136(2)
Cl2 0.0208(3) 0.0169(3) 0.0258(3) -0.0009(2) 0.0017(2) 0.0083(2)
N1 0.0115(8) 0.0167(9) 0.0166(9) 0.0021(7) 0.0044(7) 0.0068(7)
N2 0.0147(9) 0.0147(9) 0.0181(9) 0.0006(7) 0.0081(7) 0.0066(8)
N3 0.0120(8) 0.0145(9) 0.0125(8) 0.0044(7) 0.0056(7) 0.0074(7)
N4 0.0150(9) 0.0143(9) 0.0130(8) 0.0044(7) 0.0062(7) 0.0068(7)
N5 0.0234(11) 0.0211(10) 0.0306(11) 0.0088(9) 0.0173(9) 0.0116(9)
O1 0.0335(10) 0.0381(10) 0.0301(10) 0.0124(8) 0.0227(8) 0.0185(9)
O2 0.0187(9) 0.0402(11) 0.0320(10) 0.0024(8) 0.0123(8) 0.0094(8)
O3 0.0249(9) 0.0250(9) 0.0419(11) 0.0115(8) 0.0161(8) 0.0154(8)
C1 0.0193(11) 0.0161(11) 0.0262(12) 0.0072(9) 0.0134(10) 0.0107(9)
C2 0.0267(12) 0.0227(12) 0.0187(11) 0.0067(9) 0.0124(10) 0.0151(10)
C3 0.0227(12) 0.0200(11) 0.0171(11) 0.0037(9) 0.0064(9) 0.0122(10)
C4 0.0166(10) 0.0123(10) 0.0213(11) 0.0030(8) 0.0085(9) 0.0096(9)
C5 0.0159(10) 0.0103(10) 0.0169(10) 0.0025(8) 0.0058(9) 0.0073(8)
C6 0.0140(10) 0.0124(10) 0.0207(11) 0.0069(8) 0.0073(9) 0.0085(9)
C7 0.0162(11) 0.0159(11) 0.0208(11) 0.0064(9) 0.0063(9) 0.0076(9)
C8 0.0132(10) 0.0186(11) 0.0290(12) 0.0088(10) 0.0072(9) 0.0059(9)
C9 0.0186(11) 0.0267(12) 0.0305(13) 0.0110(10) 0.0147(10) 0.0109(10)
C10 0.0205(11) 0.0209(11) 0.0221(11) 0.0060(9) 0.0115(10) 0.0094(10)
C11 0.0143(10) 0.0125(10) 0.0214(11) 0.0066(9) 0.0081(9) 0.0076(9)
C12 0.0153(10) 0.0165(10) 0.0122(10) 0.0056(8) 0.0059(8) 0.0093(9)
C13 0.0121(10) 0.0160(10) 0.0151(10) 0.0040(8) 0.0055(8) 0.0079(9)
C14 0.0145(10) 0.0151(10) 0.0138(10) 0.0071(8) 0.0075(8) 0.0081(9)
C15 0.0159(10) 0.0170(11) 0.0171(10) 0.0057(9) 0.0066(9) 0.0091(9)
C16 0.0147(10) 0.0221(11) 0.0180(11) 0.0078(9) 0.0047(9) 0.0092(9)
C17 0.0200(11) 0.0180(11) 0.0132(10) 0.0019(9) 0.0026(9) 0.0074(9)
C18 0.0201(11) 0.0162(11) 0.0159(10) 0.0032(9) 0.0070(9) 0.0096(9)
C19 0.0146(10) 0.0142(10) 0.0173(10) 0.0031(8) 0.0058(9) 0.0088(9)
C20 0.0156(10) 0.0103(9) 0.0181(10) 0.0026(8) 0.0071(9) 0.0076(8)
C21 0.0160(10) 0.0091(9) 0.0173(10) 0.0021(8) 0.0065(9) 0.0066(8)
C22 0.0159(10) 0.0127(10) 0.0209(11) 0.0032(9) 0.0077(9) 0.0088(9)
C23 0.0212(11) 0.0233(11) 0.0195(11) 0.0087(9) 0.0096(9) 0.0170(10)
C24 0.0133(10) 0.0199(11) 0.0201(11) 0.0080(9) 0.0059(9) 0.0101(9)
C25 0.0141(10) 0.0169(10) 0.0141(10) 0.0043(8) 0.0035(8) 0.0098(9)
C26 0.0159(10) 0.0160(10) 0.0140(10) 0.0067(8) 0.0057(8) 0.0106(9)
C27 0.0165(10) 0.0144(10) 0.0186(10) 0.0060(9) 0.0064(9) 0.0091(9)
C28 0.0224(11) 0.0159(10) 0.0188(11) 0.0043(9) 0.0080(9) 0.0129(9)
C29 0.0277(13) 0.0319(13) 0.0279(12) 0.0099(11) 0.0177(11) 0.0207(11)
C30 0.0150(10) 0.0167(11) 0.0173(10) 0.0063(9) 0.0073(9) 0.0088(9)
C31 0.0219(11) 0.0202(11) 0.0161(10) 0.0057(9) 0.0095(9) 0.0120(10)
C32 0.0241(12) 0.0199(11) 0.0206(11) 0.0076(9) 0.0121(10) 0.0102(10)
C33 0.0256(14) 0.0330(15) 0.0635(19) 0.0139(14) 0.0221(14) 0.0184(12)
C34 0.0242(12) 0.0326(14) 0.0279(13) 0.0074(11) 0.0124(11) 0.0126(11)

loop_
_atom_type_symbol
_atom_type_description
_atom_type_scat_dispersion_real
_atom_type_scat_dispersion_imag
_atom_type_scat_source
C C 0.0033 0.0016 'International Tables Vol C Tables 4.2.6.8 and 6.1.1.4'
H H 0.0000 0.0000 'International Tables Vol C Tables 4.2.6.8 and 6.1.1.4'
N N 0.0061 0.0033 'International Tables Vol C Tables 4.2.6.8 and 6.1.1.4'
O O 0.0106 0.0060 'International Tables Vol C Tables 4.2.6.8 and 6.1.1.4'
Cl Cl 0.1484 0.1585 'International Tables Vol C Tables 4.2.6.8 and 6.1.1.4'
Ru Ru -1.2594 0.8363 'International Tables Vol C Tables 4.2.6.8 and 6.1.1.4'

loop_
_geom_angle_atom_site_label_1
_geom_angle_atom_site_label_2
_geom_angle_atom_site_label_3
_geom_angle
_geom_angle_site_symmetry_1
N4 Ru1 N3 76.87(7) .
N4 Ru1 C25 145.49(7) .
N3 Ru1 C25 91.63(7) .
N4 Ru1 C27 91.68(7) .
N3 Ru1 C27 124.43(7) .
C25 Ru1 C27 67.99(8) .
N4 Ru1 C24 168.31(7) .
N3 Ru1 C24 114.67(7) .
C25 Ru1 C24 37.64(8) .
C27 Ru1 C24 80.21(8) .
N4 Ru1 C26 109.66(7) .
N3 Ru1 C26 95.43(7) .
C25 Ru1 C26 38.28(8) .
C27 Ru1 C26 37.69(8) .
C24 Ru1 C26 68.68(8) .
N4 Ru1 C28 101.27(7) .
N3 Ru1 C28 162.31(7) .
C25 Ru1 C28 80.02(8) .
C27 Ru1 C28 37.92(8) .
C24 Ru1 C28 67.19(8) .
C26 Ru1 C28 68.38(8) .
N4 Ru1 C23 131.12(7) .
N3 Ru1 C23 151.44(7) .
C25 Ru1 C23 68.06(8) .
C27 Ru1 C23 67.73(8) .
C24 Ru1 C23 37.72(8) .
C26 Ru1 C23 81.08(8) .
C28 Ru1 C23 36.80(8) .
N4 Ru1 Cl1 86.28(5) .
N3 Ru1 Cl1 88.11(5) .
C25 Ru1 Cl1 126.28(6) .
C27 Ru1 Cl1 146.03(6) .
C24 Ru1 Cl1 95.71(6) .
C26 Ru1 Cl1 164.06(6) .
C28 Ru1 Cl1 109.42(6) .
C23 Ru1 Cl1 88.37(6) .
C4 N1 C5 109.21(17) .
C12 N2 C11 132.45(18) .
C12 N3 C13 122.07(17) .
C12 N3 Ru1 126.26(14) .
C13 N3 Ru1 111.62(12) .
C14 N4 C18 119.08(18) .
C14 N4 Ru1 116.33(13) .
C18 N4 Ru1 124.59(15) .
O2 N5 O1 123.11(19) .
O2 N5 C1 118.24(19) .
O1 N5 C1 118.6(2) .
C22 C1 C2 124.1(2) .
C22 C1 N5 117.8(2) .
C2 C1 N5 118.1(2) .
C3 C2 C1 119.5(2) .
C2 C3 C4 117.8(2) .
N1 C4 C3 129.6(2) .
N1 C4 C21 107.93(18) .
C3 C4 C21 122.4(2) .
C20 C5 N1 108.94(18) .
C20 C5 C6 128.69(19) .
N1 C5 C6 122.37(18) .
C7 C6 C11 118.0(2) .
C7 C6 C5 120.27(19) .
C11 C6 C5 121.70(18) .
C8 C7 C6 121.9(2) .
C7 C8 C9 119.7(2) .
C10 C9 C8 119.9(2) .
C9 C10 C11 121.0(2) .
C10 C11 C6 119.60(19) .
C10 C11 N2 115.25(19) .
C6 C11 N2 124.72(19) .
N3 C12 N2 116.87(19) .
N3 C12 C19 125.81(19) .
N2 C12 C19 117.31(18) .
N3 C13 C14 108.04(16) .
N4 C14 C15 121.61(19) .
N4 C14 C13 115.80(18) .
C15 C14 C13 122.59(19) .
C14 C15 C16 119.2(2) .
C17 C16 C15 119.0(2) .
C16 C17 C18 119.2(2) .
N4 C18 C17 121.8(2) .
C12 C19 C20 108.55(17) .
C5 C20 C21 107.37(18) .
C5 C20 C19 123.32(19) .
C21 C20 C19 129.28(19) .
C22 C21 C4 119.15(19) .
C22 C21 C20 134.3(2) .
C4 C21 C20 106.54(18) .
C1 C22 C21 117.0(2) .
C28 C23 C24 118.3(2) .
C28 C23 C29 121.6(2) .
C24 C23 C29 120.0(2) .
C28 C23 Ru1 70.63(12) .
C24 C23 Ru1 69.29(12) .
C29 C23 Ru1 128.90(16) .
C25 C24 C23 120.5(2) .
C25 C24 Ru1 69.98(12) .
C23 C24 Ru1 72.99(12) .
C24 C25 C26 122.00(19) .
C24 C25 Ru1 72.38(12) .
C26 C25 Ru1 72.64(11) .
C27 C26 C25 116.47(19) .
C27 C26 C30 120.40(19) .
C25 C26 C30 123.13(18) .
C27 C26 Ru1 69.66(12) .
C25 C26 Ru1 69.08(12) .
C30 C26 Ru1 131.59(14) .
C26 C27 C28 122.2(2) .
C26 C27 Ru1 72.65(12) .
C28 C27 Ru1 72.81(12) .
C23 C28 C27 120.5(2) .
C23 C28 Ru1 72.57(12) .
C27 C28 Ru1 69.27(12) .
C26 C30 C31 114.06(18) .
C26 C30 C32 108.42(18) .
C31 C30 C32 110.53(17) .
O3 C33 C34 109.3(2) .
O4 C35 C36 110.4(3) .
O4X O4X C35X 171.7(19) 2_665
O4X C35X C36X 105.0(9) .

loop_
_geom_bond_atom_site_label_1
_geom_bond_atom_site_label_2
_geom_bond_distance
_geom_bond_site_symmetry_2
Ru1 N4 2.0849(17) .
Ru1 N3 2.0956(17) .
Ru1 C25 2.159(2) .
Ru1 C27 2.167(2) .
Ru1 C24 2.190(2) .
Ru1 C26 2.206(2) .
Ru1 C28 2.213(2) .
Ru1 C23 2.238(2) .
Ru1 Cl1 2.4015(5) .
N1 C4 1.361(3) .
N1 C5 1.387(3) .
N2 C12 1.361(3) .
N2 C11 1.411(3) .
N3 C12 1.300(3) .
N3 C13 1.470(3) .
N4 C14 1.347(3) .
N4 C18 1.348(3) .
N5 O2 1.227(3) .
N5 O1 1.230(2) .
N5 C1 1.465(3) .
O3 C33 1.419(3) .
C1 C22 1.380(3) .
C1 C2 1.404(3) .
C2 C3 1.376(3) .
C3 C4 1.400(3) .
C4 C21 1.422(3) .
C5 C20 1.374(3) .
C5 C6 1.449(3) .
C6 C7 1.403(3) .
C6 C11 1.407(3) .
C7 C8 1.379(3) .
C8 C9 1.386(3) .
C9 C10 1.380(3) .
C10 C11 1.400(3) .
C12 C19 1.502(3) .
C13 C14 1.500(3) .
C14 C15 1.381(3) .
C15 C16 1.387(3) .
C16 C17 1.379(3) .
C17 C18 1.380(3) .
C19 C20 1.501(3) .
C20 C21 1.425(3) .
C21 C22 1.400(3) .
C23 C28 1.405(3) .
C23 C24 1.432(3) .
C23 C29 1.498(3) .
C24 C25 1.403(3) .
C25 C26 1.432(3) .
C26 C27 1.413(3) .
C26 C30 1.512(3) .
C27 C28 1.424(3) .
C30 C31 1.530(3) .
C30 C32 1.534(3) .
C33 C34 1.492(4) .
O4 C35 1.425(4) .
C35 C36 1.466(4) .
O4X O4X 1.20(2) 2_665
O4X C35X 1.471(10) .
C35X C36X 1.532(10) .
